data_7205125
loop_
_publ_author_name
'Wei, Lian-Qiang'
'Li, Bing-Wen'
'Hu, Sheng'
'Zeng, Ming-Hua'

_publ_section_title
;
 Controlled assemblies of hepta- and trideca-CoII clusters by a
 rational derivation of salicylalde schiff bases: microwave-assisted
 synthesis, crystal structures, ESI-MS solution analysis and magnetic
 properties
;
_journal_issue 2
_journal_name_full CrystEngComm
_journal_page_first 510
_journal_paper_doi 10.1039/c0ce00085j
_journal_volume 13
_journal_year 2011
_chemical_formula_sum 'C60 H78 Cl2 Co7 N6 O26'
_chemical_formula_weight 1782.69
_chemical_name_systematic
;
?
;
_space_group_IT_number 147
_symmetry_cell_setting trigonal
_symmetry_space_group_name_Hall '-P 3'
_symmetry_space_group_name_H-M 'P -3'
_atom_sites_solution_hydrogens geom
_atom_sites_solution_primary direct
_atom_sites_solution_secondary difmap
_audit_creation_method SHELXL-97
_cell_angle_alpha 90.00
_cell_angle_beta 90.00
_cell_angle_gamma 120.00
_cell_formula_units_Z 1
_cell_length_a 14.8496(10)
_cell_length_b 14.8496(10)
_cell_length_c 9.3759(14)
_cell_measurement_temperature 293(2)
_cell_measurement_theta_max 25.14
_cell_measurement_theta_min 2.70
_cell_volume 1790.5(3)
_computing_cell_refinement 'Bruker SMART'
_computing_data_collection 'Bruker SMART'
_computing_data_reduction 'Bruker SAINT'
_computing_molecular_graphics 'Bruker SHELXTL'
_computing_publication_material 'Bruker SHELXTL'
_computing_structure_refinement 'SHELXL-97 (Sheldrick, 1997)'
_computing_structure_solution 'SHELXS-97 (Sheldrick, 1990)'
_diffrn_ambient_temperature 293(2)
_diffrn_measured_fraction_theta_full 0.994
_diffrn_measured_fraction_theta_max 0.994
_diffrn_radiation_monochromator graphite
_diffrn_radiation_source 'fine-focus sealed tube'
_diffrn_radiation_type MoK\a
_diffrn_radiation_wavelength 0.71073
_diffrn_reflns_av_R_equivalents 0.0314
_diffrn_reflns_av_sigmaI/netI 0.0304
_diffrn_reflns_limit_h_max 17
_diffrn_reflns_limit_h_min -9
_diffrn_reflns_limit_k_max 15
_diffrn_reflns_limit_k_min -17
_diffrn_reflns_limit_l_max 11
_diffrn_reflns_limit_l_min -10
_diffrn_reflns_number 7805
_diffrn_reflns_theta_full 25.00
_diffrn_reflns_theta_max 25.00
_diffrn_reflns_theta_min 2.69
_exptl_absorpt_coefficient_mu 1.738
_exptl_absorpt_correction_T_max 0.812
_exptl_absorpt_correction_T_min 0.621
_exptl_absorpt_correction_type multi-scan
_exptl_absorpt_process_details SADABS
_exptl_crystal_colour red
_exptl_crystal_density_diffrn 1.653
_exptl_crystal_density_method 'not measured'
_exptl_crystal_description block
_exptl_crystal_F_000 911
_exptl_crystal_size_max 0.28
_exptl_crystal_size_mid 0.28
_exptl_crystal_size_min 0.12
_refine_diff_density_max 0.906
_refine_diff_density_min -0.604
_refine_diff_density_rms 0.115
_refine_ls_extinction_method none
_refine_ls_goodness_of_fit_ref 1.006
_refine_ls_hydrogen_treatment constr
_refine_ls_matrix_type full
_refine_ls_number_parameters 157
_refine_ls_number_reflns 2100
_refine_ls_number_restraints 8
_refine_ls_restrained_S_all 1.017
_refine_ls_R_factor_all 0.0726
_refine_ls_R_factor_gt 0.0473
_refine_ls_shift/su_max 0.000
_refine_ls_shift/su_mean 0.000
_refine_ls_structure_factor_coef Fsqd
_refine_ls_weighting_details 'calc w=1/[\s^2^(Fo^2^)+(0.1351P)^2^+0.2045P] where P=(Fo^2^+2Fc^2^)/3'
_refine_ls_weighting_scheme calc
_refine_ls_wR_factor_gt 0.1421
_refine_ls_wR_factor_ref 0.1834
_reflns_number_gt 1529
_reflns_number_total 2100
_reflns_threshold_expression >2sigma(I)
_cod_data_source_file C0CE00085J.TXT
_cod_data_source_block co
_cod_depositor_comments
;
The following automatic conversions were performed:
'_symmetry_cell_setting' value 'Trigonal' changed to 'trigonal' according
to '/home/saulius/struct/CIF-dictionaries/cif_core.dic' dictionary named
'cif_core.dic' version 2.4.1 from 2010-06-29.

Automatic conversion script
Id: cif_fix_enum 1555 2011-01-17 13:19:09Z saulius 
;
_cod_original_sg_symbol_H-M P-3
_cod_database_code 7205125

loop_
_symmetry_equiv_pos_as_xyz
'x, y, z'
'-y, x-y, z'
'-x+y, -x, z'
'-x, -y, -z'
'y, -x+y, -z'
'x-y, x, -z'

loop_
_atom_site_label
_atom_site_type_symbol
_atom_site_fract_x
_atom_site_fract_y
_atom_site_fract_z
_atom_site_U_iso_or_equiv
_atom_site_adp_type
_atom_site_occupancy
_atom_site_symmetry_multiplicity
_atom_site_calc_flag
_atom_site_refinement_flags
_atom_site_disorder_assembly
_atom_site_disorder_group
C1 C 0.6761(3) 0.9302(4) 0.2107(5) 0.0387(11) Uani 1 1 d . . .
C2 C 0.6147(4) 0.8247(4) 0.2487(5) 0.0520(13) Uani 1 1 d . . .
C3 C 0.5509(5) 0.7977(5) 0.3686(6) 0.0678(16) Uani 1 1 d . . .
H3A H 0.5106 0.7260 0.3963 0.081 Uiso 1 1 d R . .
C4 C 0.5458(6) 0.8735(6) 0.4465(7) 0.079(2) Uani 1 1 d . . .
H4A H 0.5025 0.8548 0.5258 0.094 Uiso 1 1 calc R . .
C5 C 0.6029(5) 0.9748(5) 0.4094(6) 0.0673(16) Uani 1 1 d . . .
H5A H 0.5980 1.0247 0.4634 0.081 Uiso 1 1 calc R . .
C6 C 0.6701(4) 1.0062(4) 0.2893(5) 0.0495(13) Uani 1 1 d . . .
C7 C 0.7268(4) 1.1163(4) 0.2553(6) 0.0509(13) Uani 1 1 d . . .
H7A H 0.7125 1.1614 0.3124 0.061 Uiso 1 1 d R . .
C8 C 0.5623(6) 0.6492(5) 0.1813(9) 0.101(3) Uani 1 1 d DU . .
H8A H 0.5523 0.6338 0.2825 0.122 Uiso 1 1 calc R A 1
H8B H 0.5961 0.6133 0.1418 0.122 Uiso 1 1 calc R A 1
C9 C 0.5550(19) 0.5748(15) 0.079(2) 0.110(4) Uani 0.339(10) 1 d PD B 2
H9A H 0.5062 0.5061 0.1120 0.164 Uiso 0.339(10) 1 calc PR B 2
H9B H 0.6220 0.5810 0.0669 0.164 Uiso 0.339(10) 1 calc PR B 2
H9C H 0.5317 0.5874 -0.0104 0.164 Uiso 0.339(10) 1 calc PR B 2
C10 C 0.8697(5) 0.8589(5) 0.2638(7) 0.0684(17) Uani 1 1 d . . .
H10A H 0.8125 0.7915 0.2876 0.103 Uiso 1 1 d R . .
H10B H 0.9319 0.8679 0.3084 0.103 Uiso 1 1 d R . .
H10C H 0.8555 0.9116 0.2969 0.103 Uiso 1 1 d R . .
C9' C 0.4632(8) 0.6103(10) 0.1153(12) 0.110(4) Uani 0.661(10) 1 d PD B 1
H9'A H 0.4208 0.5369 0.1314 0.164 Uiso 0.661(10) 1 d PR B 1
H9'B H 0.4297 0.6456 0.1550 0.164 Uiso 0.661(10) 1 d PR B 1
H9'C H 0.4728 0.6236 0.0147 0.164 Uiso 0.661(10) 1 d PR B 1
Cl1 Cl 0.3333 0.6667 0.7503(3) 0.0644(7) Uani 1 3 d S . .
Co1 Co 1.0000 1.0000 0.0000 0.0419(5) Uani 1 6 d S . .
Co2 Co 0.75743(5) 0.84720(5) -0.01422(7) 0.0398(3) Uani 1 1 d . . .
N1 N 0.7934(3) 1.1576(3) 0.1566(5) 0.0529(11) Uani 1 1 d . . .
H1B H 0.8253 1.2267 0.1422 0.064 Uiso 1 1 d R . .
O1 O 0.7350(2) 0.9527(2) 0.0933(4) 0.0426(8) Uani 1 1 d . B .
O2 O 0.6286(3) 0.7581(3) 0.1628(4) 0.0615(10) Uani 1 1 d . B .
O3 O 0.8842(2) 0.8674(2) 0.1111(4) 0.0424(9) Uani 1 1 d . . .
O4 O 0.4147(4) 0.7648(4) 0.7932(7) 0.0939(17) Uani 1 1 d . . .
O5 O 0.3333 0.6667 0.5970(10) 0.120(3) Uani 1 3 d S . .

loop_
_atom_site_aniso_label
_atom_site_aniso_U_11
_atom_site_aniso_U_22
_atom_site_aniso_U_33
_atom_site_aniso_U_23
_atom_site_aniso_U_13
_atom_site_aniso_U_12
C1 0.034(2) 0.040(3) 0.041(3) 0.004(2) 0.004(2) 0.018(2)
C2 0.050(3) 0.053(3) 0.050(3) 0.005(2) 0.002(2) 0.024(3)
C3 0.065(4) 0.063(4) 0.066(4) 0.022(3) 0.018(3) 0.025(3)
C4 0.086(5) 0.092(5) 0.057(4) 0.016(4) 0.032(3) 0.044(4)
C5 0.079(4) 0.076(4) 0.049(3) -0.003(3) 0.016(3) 0.040(4)
C6 0.045(3) 0.055(3) 0.051(3) -0.002(2) 0.002(2) 0.027(2)
C7 0.055(3) 0.049(3) 0.058(3) -0.005(2) 0.004(3) 0.033(3)
C8 0.119(6) 0.051(4) 0.106(5) 0.008(4) 0.011(4) 0.021(4)
C9 0.080(7) 0.097(8) 0.090(7) 0.006(6) 0.000(6) -0.002(6)
C10 0.078(4) 0.071(4) 0.059(4) -0.002(3) -0.003(3) 0.039(3)
C9' 0.080(7) 0.097(8) 0.090(7) 0.006(6) 0.000(6) -0.002(6)
Cl1 0.0470(9) 0.0470(9) 0.099(2) 0.000 0.000 0.0235(4)
Co1 0.0276(5) 0.0276(5) 0.0703(11) 0.000 0.000 0.0138(3)
Co2 0.0299(4) 0.0305(4) 0.0583(5) -0.0050(3) -0.0028(3) 0.0145(3)
N1 0.047(2) 0.037(2) 0.078(3) 0.003(2) 0.007(2) 0.023(2)
O1 0.0395(18) 0.0363(17) 0.053(2) 0.0000(14) 0.0113(15) 0.0195(15)
O2 0.058(2) 0.0322(19) 0.084(3) 0.0007(18) 0.008(2) 0.0144(17)
O3 0.0342(17) 0.0357(18) 0.058(2) -0.0060(14) -0.0050(14) 0.0183(14)
O4 0.060(3) 0.059(3) 0.154(5) -0.022(3) -0.017(3) 0.024(2)
O5 0.141(6) 0.141(6) 0.078(7) 0.000 0.000 0.071(3)

loop_
_atom_type_symbol
_atom_type_description
_atom_type_scat_dispersion_real
_atom_type_scat_dispersion_imag
_atom_type_scat_source
C C 0.0033 0.0016 'International Tables Vol C Tables 4.2.6.8 and 6.1.1.4'
H H 0.0000 0.0000 'International Tables Vol C Tables 4.2.6.8 and 6.1.1.4'
N N 0.0061 0.0033 'International Tables Vol C Tables 4.2.6.8 and 6.1.1.4'
O O 0.0106 0.0060 'International Tables Vol C Tables 4.2.6.8 and 6.1.1.4'
Cl Cl 0.1484 0.1585 'International Tables Vol C Tables 4.2.6.8 and 6.1.1.4'
Co Co 0.3494 0.9721 'International Tables Vol C Tables 4.2.6.8 and 6.1.1.4'

loop_
_geom_angle_atom_site_label_1
_geom_angle_atom_site_label_2
_geom_angle_atom_site_label_3
_geom_angle
_geom_angle_site_symmetry_1
_geom_angle_site_symmetry_3
_geom_angle_publ_flag
O1 C1 C6 122.2(4) . . ?
O1 C1 C2 117.6(4) . . ?
C6 C1 C2 120.1(4) . . ?
O2 C2 C3 126.3(5) . . ?
O2 C2 C1 114.1(4) . . ?
C3 C2 C1 119.5(5) . . ?
C4 C3 C2 120.0(6) . . ?
C4 C3 H3A 120.3 . . ?
C2 C3 H3A 119.7 . . ?
C5 C4 C3 120.9(6) . . ?
C5 C4 H4A 119.6 . . ?
C3 C4 H4A 119.6 . . ?
C4 C5 C6 121.1(6) . . ?
C4 C5 H5A 119.4 . . ?
C6 C5 H5A 119.4 . . ?
C1 C6 C5 118.3(5) . . ?
C1 C6 C7 124.2(5) . . ?
C5 C6 C7 117.5(5) . . ?
C6 C7 H7A 117.2 . . ?
O2 C8 C9' 113.3(8) . . ?
O2 C8 C9 122.7(11) . . ?
C9' C8 C9 74.4(12) . . ?
O2 C8 H8A 108.9 . . ?
C9' C8 H8A 108.9 . . ?
C9 C8 H8A 122.1 . . ?
O2 C8 H8B 108.9 . . ?
C9' C8 H8B 108.9 . . ?
C9 C8 H8B 34.6 . . ?
H8A C8 H8B 107.7 . . ?
C8 C9 H9A 109.5 . . ?
C8 C9 H9B 109.5 . . ?
H9A C9 H9B 109.5 . . ?
C8 C9 H9C 109.5 . . ?
H9A C9 H9C 109.5 . . ?
H9B C9 H9C 109.5 . . ?
O3 C10 H10A 109.7 . . ?
O3 C10 H10B 109.2 . . ?
H10A C10 H10B 109.5 . . ?
O3 C10 H10C 109.5 . . ?
H10A C10 H10C 109.5 . . ?
H10B C10 H10C 109.5 . . ?
C8 C9' H9'A 110.5 . . ?
C8 C9' H9'B 108.8 . . ?
H9'A C9' H9'B 109.5 . . ?
C8 C9' H9'C 109.1 . . ?
H9'A C9' H9'C 109.5 . . ?
H9'B C9' H9'C 109.5 . . ?
O4 Cl1 O4 112.2(3) 2_665 . ?
O4 Cl1 O4 112.2(3) 2_665 3_565 ?
O4 Cl1 O4 112.2(3) . 3_565 ?
O4 Cl1 O5 106.6(3) 2_665 . ?
O4 Cl1 O5 106.6(3) . . ?
O4 Cl1 O5 106.6(3) 3_565 . ?
O3 Co1 O3 81.88(12) 6_655 2_765 ?
O3 Co1 O3 98.12(12) 6_655 5_565 ?
O3 Co1 O3 180.0 2_765 5_565 ?
O3 Co1 O3 180.0 6_655 3_675 ?
O3 Co1 O3 98.12(12) 2_765 3_675 ?
O3 Co1 O3 81.88(12) 5_565 3_675 ?
O3 Co1 O3 81.88(12) 6_655 . ?
O3 Co1 O3 98.12(12) 2_765 . ?
O3 Co1 O3 81.88(12) 5_565 . ?
O3 Co1 O3 98.12(12) 3_675 . ?
O3 Co1 O3 98.12(12) 6_655 4_775 ?
O3 Co1 O3 81.88(12) 2_765 4_775 ?
O3 Co1 O3 98.12(12) 5_565 4_775 ?
O3 Co1 O3 81.88(12) 3_675 4_775 ?
O3 Co1 O3 180.0 . 4_775 ?
O1 Co2 O1 171.69(7) 6_655 . ?
O1 Co2 N1 85.91(15) 6_655 6_655 ?
O1 Co2 N1 99.86(15) . 6_655 ?
O1 Co2 O3 105.28(14) 6_655 5_565 ?
O1 Co2 O3 79.53(13) . 5_565 ?
N1 Co2 O3 101.86(16) 6_655 5_565 ?
O1 Co2 O3 78.64(13) 6_655 . ?
O1 Co2 O3 95.36(14) . . ?
N1 Co2 O3 164.47(15) 6_655 . ?
O3 Co2 O3 83.85(18) 5_565 . ?
O1 Co2 O2 103.07(13) 6_655 . ?
O1 Co2 O2 71.61(12) . . ?
N1 Co2 O2 86.03(16) 6_655 . ?
O3 Co2 O2 151.01(13) 5_565 . ?
O3 Co2 O2 95.94(14) . . ?
Co2 N1 H1B 110.4 5_565 . ?
C1 O1 Co2 131.2(3) . 5_565 ?
C1 O1 Co2 123.7(3) . . ?
Co2 O1 Co2 103.00(14) 5_565 . ?
C2 O2 C8 118.8(5) . . ?
C2 O2 Co2 112.3(3) . . ?
C8 O2 Co2 128.7(4) . . ?
C10 O3 Co2 116.5(3) . 6_655 ?
C10 O3 Co2 117.1(3) . . ?
Co2 O3 Co2 98.59(14) 6_655 . ?
C10 O3 Co1 125.6(3) . . ?
Co2 O3 Co1 97.63(14) 6_655 . ?
Co2 O3 Co1 96.28(14) . . ?

loop_
_geom_bond_atom_site_label_1
_geom_bond_atom_site_label_2
_geom_bond_distance
_geom_bond_site_symmetry_2
_geom_bond_publ_flag
C1 O1 1.341(5) . ?
C1 C6 1.388(7) . ?
C1 C2 1.408(7) . ?
C2 O2 1.368(6) . ?
C2 C3 1.394(8) . ?
C3 C4 1.376(9) . ?
C3 H3A 0.9599 . ?
C4 C5 1.351(9) . ?
C4 H4A 0.9300 . ?
C5 C6 1.420(7) . ?
C5 H5A 0.9300 . ?
C6 C7 1.452(7) . ?
C7 H7A 0.9601 . ?
C8 O2 1.423(8) . ?
C8 C9' 1.425(8) . ?
C8 C9 1.424(10) . ?
C8 H8A 0.9700 . ?
C8 H8B 0.9700 . ?
C9 H9A 0.9600 . ?
C9 H9B 0.9600 . ?
C9 H9C 0.9600 . ?
C10 O3 1.444(7) . ?
C10 H10A 0.9600 . ?
C10 H10B 0.9601 . ?
C10 H10C 0.9598 . ?
C9' H9'A 0.9600 . ?
C9' H9'B 0.9600 . ?
C9' H9'C 0.9600 . ?
Cl1 O4 1.409(5) 2_665 ?
Cl1 O4 1.409(5) . ?
Cl1 O4 1.409(5) 3_565 ?
Cl1 O5 1.437(9) . ?
Co1 O3 2.129(3) 6_655 ?
Co1 O3 2.129(3) 2_765 ?
Co1 O3 2.129(3) 5_565 ?
Co1 O3 2.129(3) 3_675 ?
Co1 O3 2.129(3) . ?
Co1 O3 2.129(3) 4_775 ?
Co2 O1 2.019(3) 6_655 ?
Co2 O1 2.026(3) . ?
Co2 N1 2.059(4) 6_655 ?
Co2 O3 2.066(3) 5_565 ?
Co2 O3 2.110(3) . ?
Co2 O2 2.374(4) . ?
N1 Co2 2.059(4) 5_565 ?
N1 H1B 0.9000 . ?
O1 Co2 2.019(3) 5_565 ?
O3 Co2 2.066(3) 6_655 ?

loop_
_geom_hbond_atom_site_label_D
_geom_hbond_atom_site_label_H
_geom_hbond_atom_site_label_A
_geom_hbond_distance_DH
_geom_hbond_distance_HA
_geom_hbond_distance_DA
_geom_hbond_angle_DHA
_geom_hbond_site_symmetry_A
N1 H1B O4 0.90 2.49 3.129(6) 128.7 5_566
